data_2009847
loop_
_publ_author_name
'Bell, A.M.T.'
'Henderson, C.M.B.'

_publ_section_title
;
 Rietveld refinement of dry-synthesized Rb~2~ZnSi~5~O~12~ leucite by
 synchrotron X-ray powder diffraction
;
_journal_issue 7
_journal_name_full 'Acta Crystallographica Section C'
_journal_page_first 984
_journal_page_last 986
_journal_paper_doi 10.1107/S0108270194002039
_journal_volume 50
_journal_year 1994
_chemical_formula_moiety 'Rb2 Zn Si5 O12'
_chemical_formula_sum 'O12 Rb2 Si5 Zn'
_chemical_formula_weight 568.74
_space_group_IT_number 230
_space_group_name_Hall '-I 4bd 2c 3'
_space_group_name_H-M_alt 'I a -3 d'
_symmetry_cell_setting cubic
_cell_angle_alpha 90
_cell_angle_beta 90
_cell_angle_gamma 90
_cell_formula_units_Z 8
_cell_length_a 13.49720(10)
_cell_length_b 13.49720(10)
_cell_length_c 13.49720(10)
_cell_measurement_temperature 293
_cell_volume 2458.84(3)
_computing_cell_refinement 'REFCEL PDPL'
_computing_data_collection 'In-house software'
_computing_molecular_graphics 'Molecular Simulations CERIUS software'
_computing_structure_refinement 'MPROF PDPL'
_diffrn_ambient_temperature 293
_diffrn_measurement_device
;High resolution powder diffractometer, SRS station 8.3 (Cernik, Murray,
Pattison & Fitch, 1990)
;
_diffrn_radiation_monochromator 'germanium 1 1 1'
_diffrn_radiation_source 'Daresbury SRS bending magnet'
_diffrn_radiation_type synchrotron
_diffrn_radiation_wavelength 1.5044
_exptl_absorpt_coefficient_mu 18.0
_exptl_crystal_density_diffrn 3.07
_exptl_crystal_description powder
_refine_ls_goodness_of_fit_obs 1.5417
_refine_ls_number_constraints 0
_refine_ls_number_parameters 15
_refine_ls_number_reflns 192
_refine_ls_R_factor_obs 0.0775
_refine_ls_weighting_scheme
;The raw synchrotron powder-diffraction data is normalized to account for the
 decay of the synchrotron radiation beam. The least-squares weighting scheme
 for the refinement is
Normalization factor/profile intensity + Background
;
_refine_ls_wR_factor_obs 0.1389
_cod_data_source_file br1072.cif
_cod_data_source_block leuc
_cod_depositor_comments
;
 Correcting space group symmetry operation list:
 1) Removing duplicate symmetry operations:
    -3/4-x,3/4-z,3/4-y
    -3/4-y,3/4-x,3/4-z
    -3/4-z,3/4-y,3/4-x
    -1/4-x,3/4+z,1/4+y
    -1/4-y,3/4+x,1/4+z
    -1/4-z,3/4+y,1/4+x
    -1/4+x,1/4-z,3/4+y
    -1/4+y,1/4-x,3/4+z
    -3/4+x,1/4+z,1/4-y
    -3/4+y,1/4+x,1/4-z
    -3/4+z,1/4+y,1/4-x
 2) Removing symmetry operations not required by the 'I a -3 d' space group:
    1/4+z,1/4-y,3/4-x
 3) Adding symmetry operations that are required by the 'I a -3 d' space group:
    -x+1/4,-z+1/4,-y+1/4
    -x+3/4,z+1/4,y+3/4
    -y+1/4,-x+1/4,-z+1/4
    -y+3/4,x+1/4,z+3/4
    -z+1/4,-y+1/4,-x+1/4
    -z+3/4,y+1/4,x+3/4
    x+1/4,z+3/4,-y+3/4
    x+3/4,-z+3/4,y+1/4
    y+1/4,x+3/4,-z+3/4
    y+3/4,-x+3/4,z+1/4
    z+1/4,y+3/4,-x+3/4
    z+3/4,-y+3/4,x+1/4

 Changing the Hall space group symbol from '-I 4bd 2ab 3' to '-I 4bd 2c 3' and
 adding the space group number.

 Antanas Vaitkus,
 2017-07-20
;
_cod_original_cell_volume 2458.86(3)
_cod_original_sg_symbol_Hall '-I 4bd 2ab 3'
_cod_original_formula_sum 'Rb2 Zn Si5 O12'
_cod_database_code 2009847

loop_
_space_group_symop_id
_space_group_symop_operation_xyz
1 x,y,z
2 1/2+x,1/2-y,-z
3 -x,1/2+y,1/2-z
4 1/2-x,-y,1/2+z
5 z,x,y
6 1/2+z,1/2-x,-y
7 -z,1/2+x,1/2-y
8 1/2-z,-x,1/2+y
9 y,z,x
10 1/2+y,1/2-z,-x
11 -y,1/2+z,1/2-x
12 1/2-y,-z,1/2+x
13 1/4+x,1/4+z,1/4+y
14 1/4+y,1/4+x,1/4+z
15 1/4+z,1/4+y,1/4+x
16 3/4+x,1/4-z,3/4-y
17 3/4+y,1/4-x,3/4-z
18 3/4+z,1/4-y,3/4-x
19 3/4-x,3/4+z,1/4-y
20 3/4-y,3/4+x,1/4-z
21 3/4-z,3/4+y,1/4-x
22 1/4-x,3/4-z,3/4+y
23 1/4-y,3/4-x,3/4+z
24 1/4-z,3/4-y,3/4+x
25 -x,-y,-z
26 1/2-x,1/2+y,z
27 x,1/2-y,1/2+z
28 1/2+x,y,1/2-z
29 -z,-x,-y
30 1/2-z,1/2+x,y
31 z,1/2-x,1/2+y
32 1/2+z,x,1/2-y
33 -y,-z,-x
34 1/2-y,1/2+z,x
35 y,1/2-z,1/2+x
36 1/2+y,z,1/2-x
37 3/4-x,3/4-z,3/4-y
38 3/4-y,3/4-x,3/4-z
39 3/4-z,3/4-y,3/4-x
40 1/4-x,3/4+z,1/4+y
41 1/4-y,3/4+x,1/4+z
42 1/4-z,3/4+y,1/4+x
43 1/4+x,1/4-z,3/4+y
44 1/4+y,1/4-x,3/4+z
45 1/4+z,1/4-y,3/4+x
46 3/4+x,1/4+z,1/4-y
47 3/4+y,1/4+x,1/4-z
48 3/4+z,1/4+y,1/4-x
49 1/2+x,1/2+y,1/2+z
50 x,-y,1/2-z
51 1/2-x,y,-z
52 -x,1/2-y,z
53 1/2+z,1/2+x,1/2+y
54 z,-x,1/2-y
55 1/2-z,x,-y
56 -z,1/2-x,y
57 1/2+y,1/2+z,1/2+x
58 y,-z,1/2-x
59 1/2-y,z,-x
60 -y,1/2-z,x
61 3/4+x,3/4+z,3/4+y
62 3/4+y,3/4+x,3/4+z
63 3/4+z,3/4+y,3/4+x
64 1/4+x,3/4-z,1/4-y
65 1/4+y,3/4-x,1/4-z
66 1/4+z,3/4-y,1/4-x
67 1/4-x,1/4+z,3/4-y
68 1/4-y,1/4+x,3/4-z
69 1/4-z,1/4+y,3/4-x
70 3/4-x,1/4-z,1/4+y
71 3/4-y,1/4-x,1/4+z
72 3/4-z,1/4-y,1/4+x
73 1/2-x,1/2-y,1/2-z
74 -x,y,1/2+z
75 1/2+x,-y,z
76 x,1/2+y,-z
77 1/2-z,1/2-x,1/2-y
78 -z,x,1/2+y
79 1/2+z,-x,y
80 z,1/2+x,-y
81 1/2-y,1/2-z,1/2-x
82 -y,z,1/2+x
83 1/2+y,-z,x
84 y,1/2+z,-x
85 -x+1/4,-z+1/4,-y+1/4
86 -x+3/4,z+1/4,y+3/4
87 -y+1/4,-x+1/4,-z+1/4
88 -y+3/4,x+1/4,z+3/4
89 -z+1/4,-y+1/4,-x+1/4
90 -z+3/4,y+1/4,x+3/4
91 x+1/4,z+3/4,-y+3/4
92 x+3/4,-z+3/4,y+1/4
93 y+1/4,x+3/4,-z+3/4
94 y+3/4,-x+3/4,z+1/4
95 z+1/4,y+3/4,-x+3/4
96 z+3/4,-y+3/4,x+1/4

loop_
_atom_site_label
_atom_site_fract_x
_atom_site_fract_y
_atom_site_fract_z
_atom_site_U_iso_or_equiv
_atom_site_thermal_displace_type
_atom_site_calc_flag
_atom_site_calc_attached_atom
_atom_site_occupancy
Rb 0.12500 0.12500 0.12500 5.90(3) Uiso ? ? 1.000
Si 0.12500 0.66294(8) 0.58706(8) 3.27(3) Uiso ? ? 0.833
Zn 0.12500 0.66294(8) 0.58706(8) 3.27(3) Uiso ? ? 0.167
O 0.4711(2) 0.3857(2) 0.1462(2) 7.07(9) Uiso ? ? 1.000

loop_
_atom_type_symbol
_atom_type_scat_dispersion_real
_atom_type_scat_dispersion_imag
_atom_type_scat_source
Rb 0 0 International_Tables_Vol_IV_Table_2.3.1
Zn 0 0 International_Tables_Vol_IV_Table_2.3.1
Si 0 0 International_Tables_Vol_IV_Table_2.3.1
O 0 0 International_Tables_Vol_IV_Table_2.3.1

loop_
_geom_angle_atom_site_label_1
_geom_angle_atom_site_label_2
_geom_angle_atom_site_label_3
_geom_angle
_geom_angle_publ_flag
O' Si/Zn O'' 113.20(10) yes
O' Si/Zn O'' 110.30(10) yes
O' Si/Zn O' 103.30(10) yes
O'' Si/Zn O'' 106.70(10) yes
O'' Si/Zn O' 113.20(10) yes
O'' Si/Zn O' 110.30(10) yes
O Zn O 113.20(10) no
O Zn O 110.30(10) no
O Zn O 103.30(10) no
O Zn O 106.70(10) no
O Zn O 113.20(10) no
O Zn O 110.30(10) no
Si/Zn O Si/Zn 143.4(2) yes
Si O Zn 143.4(2) no
Si O Zn 143.4(2) no
Zn O Zn 143.4(2) no

loop_
_geom_bond_atom_site_label_1
_geom_bond_atom_site_label_2
_geom_bond_site_symmetry_1
_geom_bond_site_symmetry_2
_geom_bond_distance
_geom_bond_publ_flag
Si/Zn O' . . 1.658(3) yes
Si/Zn O'' . . 1.589(3) yes
Zn O . . 1.658(3) no
Zn O . . 1.589(3) no
Rb O . . 3.492(2) yes
Rb O . . 3.352(2) yes
